data_4501121
loop_
_publ_author_name
'Andrzejewski, Micha\/l'
'Olejniczak, Anna'
'Katrusiak, Andrzej'

_publ_section_title
;
 Humidity Control of Isostructural Dehydration and Pressure-Induced
 Polymorphism in 1,4-Diazabicyclo[2.2.2]octane Dihydrobromide Monohydrate
;
_journal_issue 11
_journal_name_full 'Crystal Growth &amp; Design'
_journal_page_first 4892
_journal_paper_doi 10.1021/cg200743n
_journal_volume 11
_journal_year 2011
_chemical_formula_moiety 'C6 H14 N2, H2 O, 2(Br)'
_chemical_formula_sum 'C6 H16 Br2 N2 O'
_chemical_formula_weight 292.03
_chemical_name_common
;
dabco dihydrobromide monohydrate, dabco2HBr*H2O
;
_chemical_name_systematic
;
1,4-diazabicyclo[2.2.2]octane dihydrobromide monohydrate
;
_space_group_IT_number 29
_symmetry_cell_setting orthorhombic
_symmetry_space_group_name_Hall 'P 2c -2b'
_symmetry_space_group_name_H-M 'P b c 21'
_atom_sites_solution_hydrogens geom
_atom_sites_solution_primary direct
_atom_sites_solution_secondary difmap
_audit_creation_method SHELXL-97
_cell_angle_alpha 90.00
_cell_angle_beta 90.00
_cell_angle_gamma 90.00
_cell_formula_units_Z 8
_cell_length_a 15.015(3)
_cell_length_b 12.486(2)
_cell_length_c 11.2364(16)
_cell_measurement_reflns_used 4767
_cell_measurement_temperature 293(2)
_cell_measurement_theta_max 27.99
_cell_measurement_theta_min 2.12
_cell_volume 2106.6(6)
_computing_cell_refinement 'CrysAlis (Oxford Diffraction, 2002)'
_computing_data_collection 'CrysAlis (Oxford Diffraction, 2002)'
_computing_data_reduction 'CrysAlis (Oxford Diffraction, 2002)'
_computing_molecular_graphics
;X-Seed (Barbour, 2001) 
and POV-Ray (Persistence of Vision, 2004)

Mercury (2008)
;
_computing_publication_material 'SHELXL-97 (Sheldrick, 1997)'
_computing_structure_refinement 'SHELXL-97 (Sheldrick, 1997)'
_computing_structure_solution 'SHELXS-97 (Sheldrick, 1997)'
_diffrn_ambient_temperature 296(2)
_diffrn_measured_fraction_theta_full 0.953
_diffrn_measured_fraction_theta_max 0.953
_diffrn_measurement_device_type 'multiwire proportional'
_diffrn_measurement_method 'phi and omega scans'
_diffrn_radiation_monochromator graphite
_diffrn_radiation_source 'fine-focus sealed tube'
_diffrn_radiation_type MoK\a
_diffrn_radiation_wavelength 0.71073
_diffrn_reflns_av_R_equivalents 0.1302
_diffrn_reflns_av_sigmaI/netI 0.1532
_diffrn_reflns_limit_h_max 19
_diffrn_reflns_limit_h_min -18
_diffrn_reflns_limit_k_max 16
_diffrn_reflns_limit_k_min -16
_diffrn_reflns_limit_l_max 14
_diffrn_reflns_limit_l_min -14
_diffrn_reflns_number 28700
_diffrn_reflns_theta_full 27.99
_diffrn_reflns_theta_max 27.99
_diffrn_reflns_theta_min 2.12
_diffrn_standards_decay_% 0
_diffrn_standards_interval_count 0
_diffrn_standards_number 0
_exptl_absorpt_coefficient_mu 7.653
_exptl_absorpt_correction_T_max 0.46
_exptl_absorpt_correction_T_min 0.16
_exptl_absorpt_correction_type multi-scan
_exptl_absorpt_process_details
; 
Correction for absorption was made using XEMP (SHELXTL, 
Sheldrick (1990)).
;
_exptl_crystal_colour colourless
_exptl_crystal_density_diffrn 1.842
_exptl_crystal_density_method 'not measured'
_exptl_crystal_description plate
_exptl_crystal_F_000 1152
_exptl_crystal_size_max 0.25
_exptl_crystal_size_mid 0.21
_exptl_crystal_size_min 0.10
_refine_diff_density_max 3.184
_refine_diff_density_min -1.958
_refine_diff_density_rms 0.309
_refine_ls_abs_structure_details 'Flack H D (1983), Acta Cryst. A39, 876-881'
_refine_ls_abs_structure_Flack -10(10)
_refine_ls_extinction_method none
_refine_ls_goodness_of_fit_ref 0.990
_refine_ls_hydrogen_treatment mixed
_refine_ls_matrix_type full
_refine_ls_number_parameters 121
_refine_ls_number_reflns 4767
_refine_ls_number_restraints 11
_refine_ls_restrained_S_all 0.993
_refine_ls_R_factor_all 0.1705
_refine_ls_R_factor_gt 0.1059
_refine_ls_shift/su_max 0.000
_refine_ls_shift/su_mean 0.000
_refine_ls_structure_factor_coef Fsqd
_refine_ls_weighting_details 'calc w=1/[\s^2^(Fo^2^)+(0.2000P)^2^+0.0000P] where P=(Fo^2^+2Fc^2^)/3'
_refine_ls_weighting_scheme calc
_refine_ls_wR_factor_gt 0.3029
_refine_ls_wR_factor_ref 0.3203
_reflns_number_gt 2317
_reflns_number_total 4767
_reflns_threshold_expression >2sigma(I)
_cod_data_source_file cg200743n_si_002.cif
_cod_data_source_block dabco2HBr*H2Oalfa
_cod_depositor_comments
;
The following automatic conversions were performed:

'_symmetry_cell_setting' value 'Orthorhombic' changed to
'orthorhombic' according to
/home/saulius/struct/CIF-dictionaries/cif_core.dic dictionary named
'cif_core.dic' version 2.4.1 from 2010-06-29.

Automatic conversion script
Id: cif_fix_values 1715 2011-07-08 13:25:40Z adriana 
;
_cod_original_cell_volume 2106.5(6)
_cod_original_sg_symbol_H-M Pbc2(1)
_cod_database_code 4501121

loop_
_symmetry_equiv_pos_as_xyz
'x, y, z'
'x, -y+1/2, z+1/2'
'-x, y+1/2, z'
'-x, -y, z+1/2'

loop_
_atom_site_label
_atom_site_type_symbol
_atom_site_fract_x
_atom_site_fract_y
_atom_site_fract_z
_atom_site_U_iso_or_equiv
_atom_site_adp_type
_atom_site_occupancy
_atom_site_symmetry_multiplicity
_atom_site_calc_flag
_atom_site_refinement_flags
Br1 Br 0.63677(14) 0.40933(18) 0.6832(17) 0.0445(6) Uani 1 1 d .
Br2 Br 0.86618(15) 0.58968(16) 0.2136(17) 0.0450(7) Uani 1 1 d .
Br3 Br 0.60502(18) 0.7263(2) 0.5001(17) 0.0532(7) Uani 1 1 d D
Br4 Br 0.89719(16) 0.2266(2) 0.4099(17) 0.0558(8) Uani 1 1 d D
C1 C 0.9380(15) 0.4960(17) 0.536(2) 0.047(5) Uiso 1 1 d .
H1A H 0.9970 0.4645 0.5411 0.056 Uiso 1 1 calc R
H1B H 0.9131 0.4793 0.4589 0.056 Uiso 1 1 calc R
C2 C 0.8756(13) 0.4477(18) 0.639(3) 0.046(6) Uiso 1 1 d .
H2A H 0.8237 0.4129 0.6057 0.055 Uiso 1 1 calc R
H2B H 0.9081 0.3962 0.6874 0.055 Uiso 1 1 calc R
C3 C 0.8538(15) 0.6681(19) 0.541(3) 0.052(6) Uiso 1 1 d .
H3A H 0.8267 0.6502 0.4655 0.062 Uiso 1 1 calc R
H3B H 0.8585 0.7454 0.5472 0.062 Uiso 1 1 calc R
C4 C 0.7971(16) 0.622(2) 0.646(3) 0.060(7) Uiso 1 1 d .
H4A H 0.7799 0.6802 0.6995 0.072 Uiso 1 1 calc R
H4B H 0.7432 0.5896 0.6157 0.072 Uiso 1 1 calc R
C5 C 0.9839(14) 0.6455(17) 0.673(2) 0.049(5) Uiso 1 1 d .
H5A H 1.0455 0.6222 0.6763 0.058 Uiso 1 1 calc R
H5B H 0.9828 0.7225 0.6840 0.058 Uiso 1 1 calc R
C6 C 0.9358(19) 0.596(2) 0.764(3) 0.069(7) Uiso 1 1 d .
H6A H 0.9194 0.6491 0.8237 0.083 Uiso 1 1 calc R
H6B H 0.9724 0.5422 0.8025 0.083 Uiso 1 1 calc R
N1 N 0.9442(11) 0.6170(13) 0.552(2) 0.042(4) Uiso 1 1 d .
H1 H 0.9801 0.6440 0.4941 0.050 Uiso 1 1 calc R
N2 N 0.8494(10) 0.5427(13) 0.712(2) 0.036(4) Uiso 1 1 d .
H2 H 0.8158 0.5191 0.7740 0.044 Uiso 1 1 calc R
N11 N 0.6092(11) -0.0029(15) 0.852(2) 0.041(4) Uiso 1 1 d .
H11 H 0.6100 -0.0523 0.9113 0.050 Uiso 1 1 calc R
N12 N 0.6142(9) 0.1223(12) 0.676(2) 0.029(4) Uiso 1 1 d .
H12 H 0.6164 0.1701 0.6152 0.035 Uiso 1 1 calc R
C11 C 0.5307(14) 0.0670(15) 0.863(3) 0.037(5) Uiso 1 1 d .
H11A H 0.5284 0.0977 0.9418 0.045 Uiso 1 1 calc R
H11B H 0.4769 0.0255 0.8502 0.045 Uiso 1 1 calc R
C12 C 0.5362(14) 0.1535(15) 0.773(2) 0.038(5) Uiso 1 1 d .
H12A H 0.5505 0.2209 0.8111 0.046 Uiso 1 1 calc R
H12B H 0.4795 0.1612 0.7323 0.046 Uiso 1 1 calc R
C13 C 0.6909(15) 0.0605(18) 0.852(3) 0.049(6) Uiso 1 1 d .
H13A H 0.6908 0.1091 0.9196 0.059 Uiso 1 1 calc R
H13B H 0.7422 0.0137 0.8592 0.059 Uiso 1 1 calc R
C14 C 0.6954(14) 0.1207(16) 0.742(2) 0.037(5) Uiso 1 1 d .
H14A H 0.7126 0.1938 0.7597 0.044 Uiso 1 1 calc R
H14B H 0.7416 0.0900 0.6920 0.044 Uiso 1 1 calc R
C15 C 0.6088(16) -0.058(2) 0.729(3) 0.056(6) Uiso 1 1 d .
H15A H 0.6675 -0.0864 0.7110 0.067 Uiso 1 1 calc R
H15B H 0.5667 -0.1172 0.7288 0.067 Uiso 1 1 calc R
C16 C 0.5826(15) 0.0236(18) 0.639(3) 0.049(6) Uiso 1 1 d .
H16A H 0.6078 0.0056 0.5622 0.059 Uiso 1 1 calc R
H16B H 0.5183 0.0258 0.6314 0.059 Uiso 1 1 calc R
O1W O 0.6821(10) 0.1803(11) 0.461(2) 0.055(4) Uiso 1 1 d D
H1AW H 0.747(3) 0.207(6) 0.44(2) 0.066 Uiso 1 1 d D
H1BW H 0.695(3) 0.0956(16) 0.444(16) 0.066 Uiso 1 1 d D
O2W O 0.76119(17) 0.9198(4) 0.4448 0.087(6) Uiso 1 1 d D
H2AW H 0.721(2) 0.863(3) 0.425(7) 0.105 Uiso 1 1 d D
H2BW H 0.788(6) 0.920(9) 0.522(4) 0.105 Uiso 1 1 d D

loop_
_atom_site_aniso_label
_atom_site_aniso_U_11
_atom_site_aniso_U_22
_atom_site_aniso_U_33
_atom_site_aniso_U_23
_atom_site_aniso_U_13
_atom_site_aniso_U_12
Br1 0.0492(14) 0.0488(13) 0.0356(12) 0.0072(10) 0.0053(12) -0.0010(10)
Br2 0.0539(16) 0.0278(11) 0.0533(16) 0.0017(10) 0.0023(12) 0.0005(9)
Br3 0.0750(19) 0.0328(12) 0.0517(16) 0.0016(12) -0.0058(12) 0.0068(11)
Br4 0.0550(16) 0.0644(17) 0.0481(17) 0.0191(15) -0.0046(12) 0.0051(12)

loop_
_atom_type_symbol
_atom_type_description
_atom_type_scat_dispersion_real
_atom_type_scat_dispersion_imag
_atom_type_scat_source
C C 0.0033 0.0016 'International Tables Vol C Tables 4.2.6.8 and 6.1.1.4'
H H 0.0000 0.0000 'International Tables Vol C Tables 4.2.6.8 and 6.1.1.4'
N N 0.0061 0.0033 'International Tables Vol C Tables 4.2.6.8 and 6.1.1.4'
O O 0.0106 0.0060 'International Tables Vol C Tables 4.2.6.8 and 6.1.1.4'
Br Br -0.2901 2.4595 'International Tables Vol C Tables 4.2.6.8 and 6.1.1.4'

loop_
_geom_angle_atom_site_label_1
_geom_angle_atom_site_label_2
_geom_angle_atom_site_label_3
_geom_angle
N1 C1 C2 108.9(17)
N1 C1 H1A 109.9
C2 C1 H1A 109.9
N1 C1 H1B 109.9
C2 C1 H1B 109.9
H1A C1 H1B 108.3
N2 C2 C1 104.4(16)
N2 C2 H2A 110.9
C1 C2 H2A 110.9
N2 C2 H2B 110.9
C1 C2 H2B 110.9
H2A C2 H2B 108.9
N1 C3 C4 106.0(18)
N1 C3 H3A 110.5
C4 C3 H3A 110.5
N1 C3 H3B 110.5
C4 C3 H3B 110.5
H3A C3 H3B 108.7
N2 C4 C3 109.6(18)
N2 C4 H4A 109.8
C3 C4 H4A 109.8
N2 C4 H4B 109.8
C3 C4 H4B 109.8
H4A C4 H4B 108.2
C6 C5 N1 110.4(19)
C6 C5 H5A 109.6
N1 C5 H5A 109.6
C6 C5 H5B 109.6
N1 C5 H5B 109.6
H5A C5 H5B 108.1
C5 C6 N2 110(2)
C5 C6 H6A 109.7
N2 C6 H6A 109.7
C5 C6 H6B 109.7
N2 C6 H6B 109.7
H6A C6 H6B 108.2
C3 N1 C1 110.9(16)
C3 N1 C5 109.0(16)
C1 N1 C5 110.9(16)
C3 N1 H1 108.7
C1 N1 H1 108.7
C5 N1 H1 108.7
C4 N2 C2 114.1(16)
C4 N2 C6 109.9(18)
C2 N2 C6 108.9(17)
C4 N2 H2 107.9
C2 N2 H2 107.9
C6 N2 H2 107.9
C13 N11 C11 110.6(17)
C13 N11 C15 104.5(17)
C11 N11 C15 109.7(16)
C13 N11 H11 110.6
C11 N11 H11 110.6
C15 N11 H11 110.6
C16 N12 C14 115.9(16)
C16 N12 C12 99.5(14)
C14 N12 C12 105.9(16)
C16 N12 H12 111.6
C14 N12 H12 111.6
C12 N12 H12 111.6
N11 C11 C12 109.3(17)
N11 C11 H11A 109.8
C12 C11 H11A 109.8
N11 C11 H11B 109.8
C12 C11 H11B 109.8
H11A C11 H11B 108.3
C11 C12 N12 108.5(15)
C11 C12 H12A 110.0
N12 C12 H12A 110.0
C11 C12 H12B 110.0
N12 C12 H12B 110.0
H12A C12 H12B 108.4
C14 C13 N11 108.4(17)
C14 C13 H13A 110.0
N11 C13 H13A 110.0
C14 C13 H13B 110.0
N11 C13 H13B 110.0
H13A C13 H13B 108.4
N12 C14 C13 114.1(18)
N12 C14 H14A 108.7
C13 C14 H14A 108.7
N12 C14 H14B 108.7
C13 C14 H14B 108.7
H14A C14 H14B 107.6
C16 C15 N11 107.4(18)
C16 C15 H15A 110.2
N11 C15 H15A 110.2
C16 C15 H15B 110.2
N11 C15 H15B 110.2
H15A C15 H15B 108.5
N12 C16 C15 108.4(18)
N12 C16 H16A 110.0
C15 C16 H16A 110.0
N12 C16 H16B 110.0
C15 C16 H16B 110.0
H16A C16 H16B 108.4
H1AW O1W H1BW 97(4)
H2AW O2W H2BW 118.49(6)

loop_
_geom_bond_atom_site_label_1
_geom_bond_atom_site_label_2
_geom_bond_distance
C1 N1 1.52(3)
C1 C2 1.61(3)
C1 H1A 0.9700
C1 H1B 0.9700
C2 N2 1.49(3)
C2 H2A 0.9700
C2 H2B 0.9700
C3 N1 1.51(3)
C3 C4 1.56(3)
C3 H3A 0.9700
C3 H3B 0.9700
C4 N2 1.47(3)
C4 H4A 0.9700
C4 H4B 0.9700
C5 C6 1.40(3)
C5 N1 1.53(3)
C5 H5A 0.9700
C5 H5B 0.9700
C6 N2 1.57(3)
C6 H6A 0.9700
C6 H6B 0.9700
N1 H1 0.9100
N2 H2 0.9100
N11 C13 1.46(3)
N11 C11 1.47(3)
N11 C15 1.54(3)
N11 H11 0.9100
N12 C16 1.39(3)
N12 C14 1.42(2)
N12 C12 1.64(2)
N12 H12 0.9100
C11 C12 1.48(3)
C11 H11A 0.9700
C11 H11B 0.9700
C12 H12A 0.9700
C12 H12B 0.9700
C13 C14 1.45(3)
C13 H13A 0.9700
C13 H13B 0.9700
C14 H14A 0.9700
C14 H14B 0.9700
C15 C16 1.49(3)
C15 H15A 0.9700
C15 H15B 0.9700
C16 H16A 0.9700
C16 H16B 0.9700
O1W H1AW 1.05(2)
O1W H1BW 1.09(3)
O2W H2AW 0.9600(2)
O2W H2BW 0.9600(4)
